data_4512804
loop_
_publ_author_name
'Saraswatula, Viswanadha G.'
'Saha, Binoy K.'

_publ_section_title
;
 Modulation of Thermal Expansion by Guests and Polymorphism in a Hydrogen
 Bonded Host
;
_journal_issue 2
_journal_name_full 'Crystal Growth &amp; Design'
_journal_page_first 593
_journal_paper_doi 10.1021/cg501178f
_journal_volume 15
_journal_year 2015
_chemical_formula_moiety 'C30 H28 O4'
_chemical_formula_sum 'C30 H28 O4'
_chemical_formula_weight 452.52
_chemical_name_common 1-gf-190K
_chemical_name_systematic
; 
1,1,4,4-tetrakis(4-hydroxyphenyl)cyclohexane 
;
_space_group_crystal_system triclinic
_space_group_IT_number 2
_space_group_name_Hall '-P 1'
_space_group_name_H-M_alt 'P -1'
_symmetry_space_group_name_Hall '-P 1'
_symmetry_space_group_name_H-M 'P -1'
_atom_sites_solution_hydrogens geom
_atom_sites_solution_primary direct
_atom_sites_solution_secondary difmap
_audit_creation_date 2014-04-16
_audit_creation_method
;
Olex2 1.2
(compiled 2013.11.15 svn.r2834 for OlexSys, GUI svn.r4720)
;
_cell_angle_alpha 65.621(8)
_cell_angle_beta 81.044(6)
_cell_angle_gamma 87.369(6)
_cell_formula_units_Z 1
_cell_length_a 7.4305(4)
_cell_length_b 9.1357(7)
_cell_length_c 9.7242(7)
_cell_measurement_reflns_used 2321
_cell_measurement_temperature 190(2)
_cell_measurement_theta_max 29.1410
_cell_measurement_theta_min 4.0046
_cell_volume 593.79(8)
_computing_cell_refinement
;
CrysAlisPro, Agilent Technologies,
Version 1.171.36.21 (release 14-08-2012 CrysAlis171 .NET)
(compiled Sep 14 2012,17:21:16)
;
_computing_data_collection
;
CrysAlisPro, Agilent Technologies,
Version 1.171.36.21 (release 14-08-2012 CrysAlis171 .NET)
(compiled Sep 14 2012,17:21:16)
;
_computing_data_reduction
;
CrysAlisPro, Agilent Technologies,
Version 1.171.36.21 (release 14-08-2012 CrysAlis171 .NET)
(compiled Sep 14 2012,17:21:16)
;
_computing_molecular_graphics 'Olex2 (Dolomanov et al., 2009)'
_computing_publication_material 'Olex2 (Dolomanov et al., 2009)'
_computing_structure_refinement 'ShelXL (Sheldrick, 2008)'
_computing_structure_solution 'ShelXS (Sheldrick, 2008)'
_diffrn_ambient_temperature 190(2)
_diffrn_measured_fraction_theta_full 0.994
_diffrn_measured_fraction_theta_max 0.856
_diffrn_measurement_device_type 'Xcalibur, Eos'
_diffrn_measurement_method '\w scans'
_diffrn_radiation_monochromator graphite
_diffrn_radiation_type MoK\a
_diffrn_radiation_wavelength 0.71073
_diffrn_reflns_av_R_equivalents 0.0214
_diffrn_reflns_av_unetI/netI 0.0299
_diffrn_reflns_limit_h_max 9
_diffrn_reflns_limit_h_min -9
_diffrn_reflns_limit_k_max 11
_diffrn_reflns_limit_k_min -11
_diffrn_reflns_limit_l_max 12
_diffrn_reflns_limit_l_min -12
_diffrn_reflns_number 6541
_diffrn_reflns_theta_full 25.00
_diffrn_reflns_theta_max 29.21
_diffrn_reflns_theta_min 4.01
_diffrn_source 'fine-focus sealed tube'
_exptl_absorpt_coefficient_mu 0.083
_exptl_absorpt_correction_T_max 0.9716
_exptl_absorpt_correction_T_min 0.9636
_exptl_absorpt_correction_type multi-scan
_exptl_absorpt_process_details
;
CrysAlisPro, Agilent Technologies,
Version 1.171.36.21 (release 14-08-2012 CrysAlis171 .NET)
(compiled Sep 14 2012,17:21:16)
Empirical absorption correction using spherical harmonics,
 implemented in SCALE3 ABSPACK scaling algorithm.
;
_exptl_crystal_colour colourless
_exptl_crystal_density_diffrn 1.265
_exptl_crystal_density_method 'not measured'
_exptl_crystal_description block
_exptl_crystal_F_000 240
_exptl_crystal_size_max 0.45
_exptl_crystal_size_mid 0.4
_exptl_crystal_size_min 0.35
_refine_diff_density_max 0.305
_refine_diff_density_min -0.221
_refine_diff_density_rms 0.042
_refine_ls_extinction_method none
_refine_ls_goodness_of_fit_ref 1.041
_refine_ls_hydrogen_treatment constr
_refine_ls_matrix_type full
_refine_ls_number_parameters 156
_refine_ls_number_reflns 2759
_refine_ls_number_restraints 0
_refine_ls_restrained_S_all 1.041
_refine_ls_R_factor_all 0.0529
_refine_ls_R_factor_gt 0.0407
_refine_ls_shift/su_max 0.000
_refine_ls_shift/su_mean 0.000
_refine_ls_structure_factor_coef Fsqd
_refine_ls_weighting_details 'calc w=1/[\s^2^(Fo^2^)+(0.0472P)^2^+0.1616P] where P=(Fo^2^+2Fc^2^)/3'
_refine_ls_weighting_scheme calc
_refine_ls_wR_factor_gt 0.0985
_refine_ls_wR_factor_ref 0.1067
_reflns_number_gt 2222
_reflns_number_total 2759
_reflns_threshold_expression >2sigma(I)
_cod_data_source_file 1-gf-combined.cif
_cod_data_source_block 1-gf-190k
_cod_original_cell_volume 593.79(7)
_cod_database_code 4512804
_olex2_refinement_description
;
1. Fixed Uiso
 At 1.2 times of:
  All C(H) groups, All C(H,H) groups
 At 1.5 times of:
  All O(H) groups
2.a Secondary CH2 refined with riding coordinates:
 C1(H1A,H1B), C3(H3A,H3B)
2.b Aromatic/amide H refined with riding coordinates:
 C11(H11), C6(H6), C8(H8), C14(H14), C12(H12), C15(H15), C9(H9), C5(H5)
2.c Idealised tetrahedral OH refined as rotating group:
 O2(H2), O1(H1)
;

loop_
_space_group_symop_id
_space_group_symop_operation_xyz
1 'x, y, z'
2 '-x, -y, -z'

loop_
_atom_site_label
_atom_site_type_symbol
_atom_site_fract_x
_atom_site_fract_y
_atom_site_fract_z
_atom_site_U_iso_or_equiv
_atom_site_adp_type
_atom_site_occupancy
_atom_site_symmetry_multiplicity
_atom_site_calc_flag
_atom_site_refinement_flags_posn
O2 O 1.26434(12) 0.95582(11) 0.02201(10) 0.0274(2) Uani 1 1 d .
H2 H 1.2925 1.0404 0.0287 0.041 Uiso 1 1 calc GR
O1 O 0.55755(13) 0.78916(12) 0.97854(10) 0.0283(2) Uani 1 1 d .
H1 H 0.4598 0.8376 0.9848 0.042 Uiso 1 1 calc GR
C2 C 0.65146(16) 0.62580(14) 0.46367(13) 0.0179(2) Uani 1 1 d .
C11 C 0.88019(17) 0.68030(15) 0.22376(13) 0.0216(3) Uani 1 1 d .
H11 H 0.8197 0.5974 0.2125 0.026 Uiso 1 1 calc R
C10 C 0.81659(16) 0.71828(14) 0.34796(13) 0.0189(3) Uani 1 1 d .
C6 C 0.71025(19) 0.65110(17) 0.83751(15) 0.0296(3) Uani 1 1 d .
H6 H 0.7882 0.6069 0.9129 0.036 Uiso 1 1 calc R
C8 C 0.46383(18) 0.82034(16) 0.74077(15) 0.0258(3) Uani 1 1 d .
H8 H 0.3718 0.8932 0.7491 0.031 Uiso 1 1 calc R
C14 C 1.05610(17) 0.92455(15) 0.25089(15) 0.0247(3) Uani 1 1 d .
H14 H 1.1156 1.0091 0.2602 0.030 Uiso 1 1 calc R
C1 C 0.48239(16) 0.65948(14) 0.38021(13) 0.0187(3) Uani 1 1 d .
H1A H 0.4522 0.7745 0.3474 0.022 Uiso 1 1 calc R
H1B H 0.5131 0.6384 0.2874 0.022 Uiso 1 1 calc R
C12 C 1.02837(17) 0.75965(15) 0.11680(14) 0.0229(3) Uani 1 1 d .
H12 H 1.0692 0.7306 0.0341 0.027 Uiso 1 1 calc R
C4 C 0.62057(16) 0.67372(14) 0.59964(13) 0.0187(2) Uani 1 1 d .
C3 C 0.68478(16) 0.44266(14) 0.52091(13) 0.0189(3) Uani 1 1 d .
H3A H 0.7208 0.4161 0.4316 0.023 Uiso 1 1 calc R
H3B H 0.7872 0.4152 0.5808 0.023 Uiso 1 1 calc R
C7 C 0.57430(17) 0.75407(15) 0.85233(14) 0.0222(3) Uani 1 1 d .
C15 C 0.90719(17) 0.84313(15) 0.35775(14) 0.0231(3) Uani 1 1 d .
H15 H 0.8662 0.8735 0.4396 0.028 Uiso 1 1 calc R
C13 C 1.11687(16) 0.88171(15) 0.13112(14) 0.0218(3) Uani 1 1 d .
C9 C 0.48822(18) 0.77972(15) 0.61592(14) 0.0235(3) Uani 1 1 d .
H9 H 0.4118 0.8261 0.5396 0.028 Uiso 1 1 calc R
C5 C 0.73278(19) 0.61247(17) 0.71260(15) 0.0277(3) Uani 1 1 d .
H5 H 0.8275 0.5421 0.7034 0.033 Uiso 1 1 calc R

loop_
_atom_site_aniso_label
_atom_site_aniso_U_11
_atom_site_aniso_U_22
_atom_site_aniso_U_33
_atom_site_aniso_U_23
_atom_site_aniso_U_13
_atom_site_aniso_U_12
O2 0.0218(5) 0.0275(5) 0.0299(5) -0.0121(4) 0.0074(4) -0.0062(4)
O1 0.0276(5) 0.0376(6) 0.0263(5) -0.0210(4) -0.0007(4) 0.0000(4)
C2 0.0171(6) 0.0190(6) 0.0168(5) -0.0071(4) -0.0007(4) -0.0006(4)
C11 0.0224(6) 0.0207(6) 0.0219(6) -0.0092(5) -0.0017(5) -0.0023(5)
C10 0.0175(6) 0.0195(6) 0.0182(5) -0.0068(4) -0.0017(4) 0.0012(5)
C6 0.0326(8) 0.0354(7) 0.0256(7) -0.0156(6) -0.0119(6) 0.0087(6)
C8 0.0246(7) 0.0265(7) 0.0294(7) -0.0153(5) -0.0031(5) 0.0036(5)
C14 0.0238(7) 0.0234(6) 0.0277(6) -0.0120(5) 0.0000(5) -0.0048(5)
C1 0.0194(6) 0.0182(6) 0.0173(5) -0.0060(4) -0.0029(4) 0.0007(5)
C12 0.0233(6) 0.0243(6) 0.0207(6) -0.0102(5) 0.0002(5) 0.0015(5)
C4 0.0187(6) 0.0185(6) 0.0174(5) -0.0069(4) 0.0006(4) -0.0023(4)
C3 0.0184(6) 0.0193(6) 0.0197(6) -0.0086(5) -0.0035(4) 0.0018(5)
C7 0.0233(6) 0.0236(6) 0.0208(6) -0.0114(5) 0.0016(5) -0.0044(5)
C15 0.0242(7) 0.0247(6) 0.0217(6) -0.0120(5) 0.0005(5) -0.0015(5)
C13 0.0165(6) 0.0222(6) 0.0214(6) -0.0053(5) 0.0012(4) 0.0004(5)
C9 0.0251(7) 0.0225(6) 0.0236(6) -0.0097(5) -0.0058(5) 0.0035(5)
C5 0.0279(7) 0.0321(7) 0.0281(7) -0.0170(6) -0.0082(5) 0.0104(6)

loop_
_atom_type_symbol
_atom_type_description
_atom_type_scat_dispersion_real
_atom_type_scat_dispersion_imag
_atom_type_scat_source
C C 0.0033 0.0016 'International Tables Vol C Tables 4.2.6.8 and 6.1.1.4'
H H 0.0000 0.0000 'International Tables Vol C Tables 4.2.6.8 and 6.1.1.4'
O O 0.0106 0.0060 'International Tables Vol C Tables 4.2.6.8 and 6.1.1.4'

loop_
_geom_angle_atom_site_label_1
_geom_angle_atom_site_label_2
_geom_angle_atom_site_label_3
_geom_angle
_geom_angle_site_symmetry_1
C13 O2 H2 109.5 .
C7 O1 H1 109.5 .
C10 C2 C1 108.58(9) .
C10 C2 C4 110.61(9) .
C10 C2 C3 109.25(9) .
C4 C2 C1 111.81(10) .
C4 C2 C3 109.90(9) .
C3 C2 C1 106.58(9) .
C10 C11 H11 119.0 .
C12 C11 H11 119.0 .
C12 C11 C10 122.07(11) .
C11 C10 C2 119.86(10) .
C15 C10 C2 123.29(10) .
C15 C10 C11 116.85(11) .
C7 C6 H6 120.1 .
C7 C6 C5 119.85(12) .
C5 C6 H6 120.1 .
C7 C8 H8 120.2 .
C7 C8 C9 119.59(12) .
C9 C8 H8 120.2 .
C15 C14 H14 120.2 .
C13 C14 H14 120.2 .
C13 C14 C15 119.63(11) .
C2 C1 H1A 108.9 .
C2 C1 H1B 108.9 .
H1A C1 H1B 107.8 .
C3 C1 C2 113.19(9) 2_666
C3 C1 H1A 108.9 2_666
C3 C1 H1B 108.9 2_666
C11 C12 H12 120.2 .
C11 C12 C13 119.58(11) .
C13 C12 H12 120.2 .
C9 C4 C2 123.54(10) .
C9 C4 C5 116.74(11) .
C5 C4 C2 119.70(11) .
C2 C3 H3A 109.0 .
C2 C3 H3B 109.0 .
C1 C3 C2 112.97(9) 2_666
C1 C3 H3A 109.0 2_666
C1 C3 H3B 109.0 2_666
H3A C3 H3B 107.8 .
O1 C7 C6 117.69(11) .
O1 C7 C8 122.54(12) .
C6 C7 C8 119.75(11) .
C10 C15 H15 119.1 .
C14 C15 C10 121.82(11) .
C14 C15 H15 119.1 .
O2 C13 C14 122.84(11) .
O2 C13 C12 117.12(11) .
C14 C13 C12 120.04(11) .
C8 C9 H9 119.0 .
C4 C9 C8 122.03(11) .
C4 C9 H9 119.0 .
C6 C5 C4 122.00(12) .
C6 C5 H5 119.0 .
C4 C5 H5 119.0 .

loop_
_geom_bond_atom_site_label_1
_geom_bond_atom_site_label_2
_geom_bond_distance
_geom_bond_site_symmetry_2
O2 H2 0.8400 .
O2 C13 1.3777(15) .
O1 H1 0.8400 .
O1 C7 1.3777(14) .
C2 C10 1.5382(16) .
C2 C1 1.5515(16) .
C2 C4 1.5384(16) .
C2 C3 1.5513(16) .
C11 H11 0.9500 .
C11 C10 1.3985(16) .
C11 C12 1.3834(17) .
C10 C15 1.3940(17) .
C6 H6 0.9500 .
C6 C7 1.3804(19) .
C6 C5 1.3831(18) .
C8 H8 0.9500 .
C8 C7 1.3808(18) .
C8 C9 1.3934(17) .
C14 H14 0.9500 .
C14 C15 1.3916(17) .
C14 C13 1.3820(18) .
C1 H1A 0.9900 .
C1 H1B 0.9900 .
C1 C3 1.5271(16) 2_666
C12 H12 0.9500 .
C12 C13 1.3854(18) .
C4 C9 1.3859(18) .
C4 C5 1.3964(17) .
C3 C1 1.5271(16) 2_666
C3 H3A 0.9900 .
C3 H3B 0.9900 .
C15 H15 0.9500 .
C9 H9 0.9500 .
C5 H5 0.9500 .

loop_
_geom_torsion_atom_site_label_1
_geom_torsion_atom_site_label_2
_geom_torsion_atom_site_label_3
_geom_torsion_atom_site_label_4
_geom_torsion
_geom_torsion_site_symmetry_4
C2 C10 C15 C14 -179.89(11) .
C2 C4 C9 C8 179.92(11) .
C2 C4 C5 C6 -179.68(12) .
C11 C10 C15 C14 -1.17(18) .
C11 C12 C13 O2 179.55(10) .
C11 C12 C13 C14 -0.58(18) .
C10 C2 C1 C3 172.79(10) 2_666
C10 C2 C4 C9 101.36(13) .
C10 C2 C4 C5 -76.88(14) .
C10 C2 C3 C1 -172.22(9) 2_666
C10 C11 C12 C13 -0.54(18) .
C1 C2 C10 C11 -63.71(13) .
C1 C2 C10 C15 114.98(12) .
C1 C2 C4 C9 -19.79(16) .
C1 C2 C4 C5 161.98(11) .
C1 C2 C3 C1 -55.08(13) 2_666
C12 C11 C10 C2 -179.85(11) .
C12 C11 C10 C15 1.38(18) .
C4 C2 C10 C11 173.25(10) .
C4 C2 C10 C15 -8.07(16) .
C4 C2 C1 C3 -64.89(12) 2_666
C4 C2 C3 C1 66.25(12) 2_666
C3 C2 C10 C11 52.15(13) .
C3 C2 C10 C15 -129.16(12) .
C3 C2 C1 C3 55.21(13) 2_666
C3 C2 C4 C9 -137.93(12) .
C3 C2 C4 C5 43.83(15) .
C7 C6 C5 C4 -0.5(2) .
C7 C8 C9 C4 0.2(2) .
C15 C14 C13 O2 -179.35(11) .
C15 C14 C13 C12 0.78(19) .
C13 C14 C15 C10 0.12(19) .
C9 C8 C7 O1 179.96(11) .
C9 C8 C7 C6 1.41(19) .
C9 C4 C5 C6 2.0(2) .
C5 C6 C7 O1 -179.86(12) .
C5 C6 C7 C8 -1.2(2) .
C5 C4 C9 C8 -1.80(19) .
